data_7025225
loop_
_publ_author_name
'Pan, Chun-Yang'
'Hu, Sheng'
'Li, Da-Guang'
'Ouyang, Ping'
'Zhao, Feng-Hua'
'Zheng, Yu-Ying'

_publ_section_title
;
 The first ferroelectric templated borate: [Ni(en)2pip][B5O6(OH)4]2.
;
_journal_issue 25
_journal_name_full 'Dalton transactions (Cambridge, England : 2003)'
_journal_page_first 5772
_journal_page_last 5773
_journal_paper_doi 10.1039/b925906f
_journal_volume 39
_journal_year 2010
_chemical_formula_sum 'C8 H34 B10 N6 Ni O40'
_chemical_formula_weight 701.18
_chemical_name_systematic
;
?
;
_space_group_IT_number 5
_symmetry_cell_setting monoclinic
_symmetry_space_group_name_Hall 'C 2y'
_symmetry_space_group_name_H-M 'C 1 2 1'
_atom_sites_solution_hydrogens geom
_atom_sites_solution_primary direct
_atom_sites_solution_secondary difmap
_audit_creation_method SHELXL-97
_cell_angle_alpha 90.00
_cell_angle_beta 90.875(10)
_cell_angle_gamma 90.00
_cell_formula_units_Z 2
_cell_length_a 14.4598(17)
_cell_length_b 11.7213(17)
_cell_length_c 8.5302(14)
_cell_measurement_reflns_used 1772
_cell_measurement_temperature 293(2)
_cell_measurement_theta_max 27.4835
_cell_measurement_theta_min 3.2594
_cell_volume 1445.6(4)
_computing_cell_refinement 'Bruker XSCANS'
_computing_data_collection 'Bruker XSCANS'
_computing_data_reduction 'Bruker XSCANS'
_computing_molecular_graphics 'Bruker SHELXTL'
_computing_publication_material 'Bruker SHELXTL'
_computing_structure_refinement 'SHELXL-97 (Sheldrick, 1997)'
_computing_structure_solution 'SHELXS-97 (Sheldrick, 1990)'
_diffrn_ambient_temperature 293(2)
_diffrn_measured_fraction_theta_full 0.991
_diffrn_measured_fraction_theta_max 0.991
_diffrn_measurement_device_type 'Smart CCD'
_diffrn_measurement_method '\w scan'
_diffrn_radiation_monochromator graphite
_diffrn_radiation_source 'fine-focus sealed tube'
_diffrn_radiation_type MoK\a
_diffrn_radiation_wavelength 0.71073
_diffrn_reflns_av_R_equivalents 0.0175
_diffrn_reflns_av_sigmaI/netI 0.0273
_diffrn_reflns_limit_h_max 18
_diffrn_reflns_limit_h_min -18
_diffrn_reflns_limit_k_max 15
_diffrn_reflns_limit_k_min -12
_diffrn_reflns_limit_l_max 10
_diffrn_reflns_limit_l_min -11
_diffrn_reflns_number 5352
_diffrn_reflns_theta_full 27.48
_diffrn_reflns_theta_max 27.48
_diffrn_reflns_theta_min 3.26
_diffrn_standards_decay_% none
_diffrn_standards_interval_count none
_diffrn_standards_interval_time none
_diffrn_standards_number none
_exptl_absorpt_coefficient_mu 0.853
_exptl_absorpt_correction_T_max 1.0000
_exptl_absorpt_correction_T_min 0.8316
_exptl_absorpt_correction_type multi-scan
_exptl_crystal_colour purple
_exptl_crystal_density_diffrn 1.611
_exptl_crystal_density_method 'not measured'
_exptl_crystal_description prism
_exptl_crystal_F_000 770
_exptl_crystal_size_max 0.35
_exptl_crystal_size_mid 0.20
_exptl_crystal_size_min 0.15
_refine_diff_density_max 1.799
_refine_diff_density_min -0.432
_refine_diff_density_rms 0.120
_refine_ls_abs_structure_details 'Flack H D (1983), Acta Cryst. A39, 876-881'
_refine_ls_abs_structure_Flack 0.47(3)
_refine_ls_extinction_method none
_refine_ls_goodness_of_fit_ref 1.098
_refine_ls_hydrogen_treatment contrs
_refine_ls_matrix_type full
_refine_ls_number_parameters 205
_refine_ls_number_reflns 2956
_refine_ls_number_restraints 1
_refine_ls_restrained_S_all 1.098
_refine_ls_R_factor_all 0.0753
_refine_ls_R_factor_gt 0.0686
_refine_ls_shift/su_max 0.000
_refine_ls_shift/su_mean 0.000
_refine_ls_structure_factor_coef Fsqd
_refine_ls_weighting_details 'calc w=1/[\s^2^(Fo^2^)+(0.1501P)^2^+1.1123P] where P=(Fo^2^+2Fc^2^)/3'
_refine_ls_weighting_scheme calc
_refine_ls_wR_factor_gt 0.1947
_refine_ls_wR_factor_ref 0.2119
_reflns_number_gt 2579
_reflns_number_total 2956
_reflns_threshold_expression >2sigma(I)
_cod_data_source_file b925906f.txt
_cod_data_source_block 1
_cod_depositor_comments
;
The following automatic conversions were performed:

'_exptl_absorpt_correction_type' value 'Multi-scan' changed to
'multi-scan' according to
/home/saulius/struct/CIF-dictionaries/cif_core.dic dictionary named
'cif_core.dic' version 2.4.2 from 2011-04-26.

Automatic conversion script
Id: cif_fix_values 1891 2012-01-12 08:04:46Z andrius 
;
_cod_original_sg_symbol_H-M c2
_cod_database_code 7025225

loop_
_symmetry_equiv_pos_as_xyz
'x, y, z'
'-x, y, -z'
'x+1/2, y+1/2, z'
'-x+1/2, y+1/2, -z'

loop_
_atom_site_label
_atom_site_type_symbol
_atom_site_fract_x
_atom_site_fract_y
_atom_site_fract_z
_atom_site_U_iso_or_equiv
_atom_site_adp_type
_atom_site_occupancy
_atom_site_symmetry_multiplicity
_atom_site_calc_flag
_atom_site_refinement_flags
Ni Ni 0.0000 0.15914(7) 0.5000 0.0349(3) Uani 1 2 d S
B1 B 0.3107(5) 0.7611(9) 1.0616(9) 0.050(2) Uani 1 1 d .
B2 B 0.3131(7) 0.5571(8) 1.0520(9) 0.048(2) Uani 1 1 d .
B3 B 0.2014(3) 0.6566(9) 0.8768(5) 0.0379(12) Uani 1 1 d .
B4 B 0.0392(3) 0.6601(12) 0.7779(5) 0.0414(11) Uani 1 1 d .
B5 B 0.1610(3) 0.6554(12) 0.5955(5) 0.0488(15) Uani 1 1 d .
O1 O 0.3448(4) 0.8522(6) 1.1222(6) 0.0650(17) Uani 1 1 d .
H1A H 0.3136 0.9073 1.0947 0.097 Uiso 1 1 calc R
O2 O 0.3507(4) 0.4600(6) 1.1172(7) 0.0668(19) Uani 1 1 d .
H2A H 0.3211 0.4042 1.0875 0.100 Uiso 1 1 calc R
O3 O -0.05344(17) 0.6577(8) 0.7984(3) 0.0492(9) Uani 1 1 d .
H3A H -0.0645 0.6589 0.8924 0.074 Uiso 1 1 calc R
O4 O 0.1885(2) 0.6580(8) 0.4444(3) 0.0562(10) Uani 1 1 d .
H4A H 0.1429 0.6576 0.3860 0.084 Uiso 1 1 calc R
O5 O 0.3509(2) 0.6606(8) 1.1029(4) 0.0576(10) Uani 1 1 d .
O6 O 0.2417(3) 0.5537(5) 0.9559(5) 0.0432(13) Uani 1 1 d .
O7 O 0.2378(3) 0.7594(4) 0.9485(5) 0.0384(11) Uani 1 1 d .
O8 O 0.10114(17) 0.6585(6) 0.8981(3) 0.0356(6) Uani 1 1 d .
O9 O 0.0686(2) 0.6530(9) 0.6273(3) 0.0690(15) Uani 1 1 d .
O10 O 0.22508(17) 0.6603(7) 0.7113(3) 0.0441(8) Uani 1 1 d .
C1 C -0.0616(10) 0.3492(10) 0.6793(12) 0.094(3) Uani 1 1 d .
H1B H -0.0913 0.3876 0.7658 0.113 Uiso 1 1 calc R
H1C H -0.0005 0.3819 0.6671 0.113 Uiso 1 1 calc R
N2 N -0.0539(4) 0.2309(6) 0.7120(7) 0.0625(15) Uani 1 1 d .
H2D H -0.1095 0.2007 0.7338 0.075 Uiso 1 1 calc R
H2E H -0.0151 0.2184 0.7936 0.075 Uiso 1 1 calc R
N1 N -0.1233(4) 0.2538(6) 0.4709(7) 0.0609(15) Uani 1 1 d .
H1D H -0.1365 0.2620 0.3681 0.073 Uiso 1 1 calc R
H1E H -0.1705 0.2160 0.5151 0.073 Uiso 1 1 calc R
C2 C -0.1133(7) 0.3646(12) 0.543(2) 0.129(7) Uani 1 1 d .
H2B H -0.0819 0.4165 0.4729 0.155 Uiso 1 1 calc R
H2C H -0.1735 0.3962 0.5667 0.155 Uiso 1 1 calc R
C4 C -0.1163(8) -0.0375(10) 0.5390(18) 0.103(4) Uani 1 1 d .
H4D H -0.1527 0.0249 0.5800 0.124 Uiso 1 1 calc R
H4E H -0.1557 -0.1007 0.5074 0.124 Uiso 1 1 calc R
C3 C -0.0428(10) -0.0693(15) 0.637(2) 0.166(9) Uani 1 1 d .
H4B H -0.0303 -0.1501 0.6243 0.199 Uiso 1 1 calc R
H4C H -0.0584 -0.0555 0.7452 0.199 Uiso 1 1 calc R
N3 N 0.0444(4) 0.0010(5) 0.5936(7) 0.0560(13) Uani 1 1 d .
H3B H 0.0548 0.0637 0.6431 0.067 Uiso 1 1 calc R

loop_
_atom_site_aniso_label
_atom_site_aniso_U_11
_atom_site_aniso_U_22
_atom_site_aniso_U_33
_atom_site_aniso_U_23
_atom_site_aniso_U_13
_atom_site_aniso_U_12
Ni 0.0218(4) 0.0544(5) 0.0282(4) 0.000 -0.0056(2) 0.000
B1 0.015(3) 0.088(7) 0.046(4) 0.021(4) -0.012(2) -0.010(3)
B2 0.058(5) 0.057(5) 0.029(3) 0.019(3) -0.020(3) -0.001(4)
B3 0.0214(17) 0.063(3) 0.029(2) 0.026(4) -0.0067(14) -0.004(4)
B4 0.0228(18) 0.078(4) 0.0238(18) 0.001(5) -0.0041(14) -0.009(5)
B5 0.0227(19) 0.099(5) 0.0245(19) -0.002(5) -0.0041(15) -0.020(5)
O1 0.079(4) 0.067(4) 0.048(3) -0.005(2) -0.048(3) -0.010(3)
O2 0.042(3) 0.066(4) 0.092(5) -0.004(3) -0.038(3) 0.006(3)
O3 0.0200(12) 0.105(3) 0.0222(12) 0.000(3) -0.0032(9) 0.003(3)
O4 0.0278(14) 0.119(3) 0.0223(12) -0.005(3) -0.0019(10) -0.019(4)
O5 0.0470(18) 0.068(2) 0.057(2) 0.009(3) -0.0343(15) -0.010(4)
O6 0.032(3) 0.063(3) 0.033(3) -0.011(2) -0.0156(18) 0.007(2)
O7 0.029(2) 0.054(3) 0.032(2) -0.0067(19) -0.0160(17) -0.003(2)
O8 0.0223(12) 0.0626(19) 0.0216(11) 0.000(2) -0.0056(8) -0.004(3)
O9 0.0206(13) 0.164(5) 0.0223(14) -0.019(4) -0.0053(10) 0.000(4)
O10 0.0184(11) 0.090(2) 0.0239(12) -0.007(3) -0.0040(9) -0.012(3)
C1 0.141(10) 0.064(6) 0.077(6) -0.023(4) -0.012(6) 0.014(6)
N2 0.053(3) 0.082(4) 0.053(3) -0.012(3) 0.008(2) 0.001(3)
N1 0.034(2) 0.083(4) 0.065(3) 0.001(3) -0.006(2) -0.001(3)
C2 0.039(5) 0.088(8) 0.26(2) -0.073(11) 0.011(7) 0.007(5)
C4 0.078(7) 0.063(6) 0.167(11) 0.025(7) -0.057(7) -0.034(5)
C3 0.139(12) 0.152(14) 0.204(13) 0.131(12) -0.120(11) -0.106(11)
N3 0.038(2) 0.064(4) 0.066(3) 0.014(3) -0.010(2) 0.002(2)

loop_
_atom_type_symbol
_atom_type_description
_atom_type_scat_dispersion_real
_atom_type_scat_dispersion_imag
_atom_type_scat_source
C C 0.0033 0.0016 'International Tables Vol C Tables 4.2.6.8 and 6.1.1.4'
H H 0.0000 0.0000 'International Tables Vol C Tables 4.2.6.8 and 6.1.1.4'
B B 0.0013 0.0007 'International Tables Vol C Tables 4.2.6.8 and 6.1.1.4'
N N 0.0061 0.0033 'International Tables Vol C Tables 4.2.6.8 and 6.1.1.4'
O O 0.0106 0.0060 'International Tables Vol C Tables 4.2.6.8 and 6.1.1.4'
Ni Ni 0.3393 1.1124 'International Tables Vol C Tables 4.2.6.8 and 6.1.1.4'

loop_
_geom_angle_atom_site_label_1
_geom_angle_atom_site_label_2
_geom_angle_atom_site_label_3
_geom_angle
_geom_angle_site_symmetry_1
_geom_angle_site_symmetry_3
N1 Ni N1 116.6(4) 2_556 .
N1 Ni N3 139.1(2) 2_556 2_556
N1 Ni N3 99.5(2) . 2_556
N1 Ni N3 99.5(2) 2_556 .
N1 Ni N3 139.1(2) . .
N3 Ni N3 57.5(3) 2_556 .
N1 Ni N2 90.7(2) 2_556 .
N1 Ni N2 65.0(2) . .
N3 Ni N2 123.2(2) 2_556 .
N3 Ni N2 97.9(3) . .
N1 Ni N2 65.0(2) 2_556 2_556
N1 Ni N2 90.7(2) . 2_556
N3 Ni N2 97.9(3) 2_556 2_556
N3 Ni N2 123.2(2) . 2_556
N2 Ni N2 134.0(4) . 2_556
O1 B1 O5 117.2(6) . .
O1 B1 O7 124.3(8) . .
O5 B1 O7 118.4(8) . .
O6 B2 O2 122.1(8) . .
O6 B2 O5 121.4(7) . .
O2 B2 O5 116.3(6) . .
O7 B3 O10 107.1(5) . .
O7 B3 O8 106.8(7) . .
O10 B3 O8 111.6(3) . .
O7 B3 O6 110.1(3) . .
O10 B3 O6 111.4(6) . .
O8 B3 O6 109.7(5) . .
O8 B4 O3 123.2(3) . .
O8 B4 O9 120.1(3) . .
O3 B4 O9 116.4(3) . .
O10 B5 O4 119.3(4) . .
O10 B5 O9 121.3(4) . .
O4 B5 O9 119.4(4) . .
B1 O1 H1A 109.5 . .
B2 O2 H2A 109.5 . .
B4 O3 H3A 109.5 . .
B5 O4 H4A 109.5 . .
B1 O5 B2 120.6(4) . .
B2 O6 B3 123.8(7) . .
B1 O7 B3 124.1(6) . .
B4 O8 B3 123.5(3) . .
B4 O9 B5 120.4(3) . .
B5 O10 B3 122.7(3) . .
C2 C1 N2 109.4(10) . .
C2 C1 H1B 109.8 . .
N2 C1 H1B 109.8 . .
C2 C1 H1C 109.8 . .
N2 C1 H1C 109.8 . .
H1B C1 H1C 108.2 . .
C1 N2 Ni 104.2(6) . .
C1 N2 H2D 110.9 . .
Ni N2 H2D 110.9 . .
C1 N2 H2E 110.9 . .
Ni N2 H2E 110.9 . .
H2D N2 H2E 108.9 . .
C2 N1 Ni 110.1(6) . .
C2 N1 H1D 109.6 . .
Ni N1 H1D 109.6 . .
C2 N1 H1E 109.6 . .
Ni N1 H1E 109.6 . .
H1D N1 H1E 108.2 . .
C1 C2 N1 106.8(12) . .
C1 C2 H2B 110.4 . .
N1 C2 H2B 110.4 . .
C1 C2 H2C 110.4 . .
N1 C2 H2C 110.4 . .
H2B C2 H2C 108.6 . .
C3 C4 N3 90.0(9) . 2_556
C3 C4 H4D 113.6 . .
N3 C4 H4D 113.6 2_556 .
C3 C4 H4E 113.6 . .
N3 C4 H4E 113.6 2_556 .
H4D C4 H4E 110.9 . .
C4 C3 N3 109.4(9) . .
C4 C3 H4B 109.8 . .
N3 C3 H4B 109.8 . .
C4 C3 H4C 109.8 . .
N3 C3 H4C 109.8 . .
H4B C3 H4C 108.3 . .
C3 N3 C4 123.4(11) . 2_556
C3 N3 Ni 108.1(6) . .
C4 N3 Ni 100.1(5) 2_556 .
C3 N3 H3B 118.3 . .
C4 N3 H3B 118.3 2_556 .
Ni N3 H3B 59.1 . .

loop_
_geom_bond_atom_site_label_1
_geom_bond_atom_site_label_2
_geom_bond_distance
_geom_bond_site_symmetry_2
Ni N1 2.112(6) 2_556
Ni N1 2.112(6) .
Ni N3 2.114(6) 2_556
Ni N3 2.114(6) .
Ni N2 2.151(5) .
Ni N2 2.151(5) 2_556
B1 O1 1.282(11) .
B1 O5 1.357(13) .
B1 O7 1.418(8) .
B2 O6 1.310(9) .
B2 O2 1.375(11) .
B2 O5 1.397(13) .
B3 O7 1.448(11) .
B3 O10 1.459(5) .
B3 O8 1.463(5) .
B3 O6 1.496(10) .
B4 O8 1.352(5) .
B4 O3 1.353(5) .
B4 O9 1.362(5) .
B5 O10 1.345(5) .
B5 O4 1.355(5) .
B5 O9 1.368(5) .
O1 H1A 0.8200 .
O2 H2A 0.8200 .
O3 H3A 0.8200 .
O4 H4A 0.8200 .
C1 C2 1.39(2) .
C1 N2 1.418(13) .
C1 H1B 0.9700 .
C1 H1C 0.9700 .
N2 H2D 0.9000 .
N2 H2E 0.9000 .
N1 C2 1.443(14) .
N1 H1D 0.9000 .
N1 H1E 0.9000 .
C2 H2B 0.9700 .
C2 H2C 0.9700 .
C4 C3 1.392(14) .
C4 N3 1.612(16) 2_556
C4 H4D 0.9700 .
C4 H4E 0.9700 .
C3 N3 1.555(11) .
C3 H4B 0.9700 .
C3 H4C 0.9700 .
N3 C4 1.612(16) 2_556
N3 H3B 0.8600 .

loop_
_geom_hbond_atom_site_label_D
_geom_hbond_atom_site_label_H
_geom_hbond_atom_site_label_A
_geom_hbond_distance_DH
_geom_hbond_distance_HA
_geom_hbond_distance_DA
_geom_hbond_angle_DHA
_geom_hbond_site_symmetry_A
O1 H1A O6 0.82 1.94 2.750(9) 169.6 4_557
O2 H2A O7 0.82 1.92 2.731(9) 169.2 4_547
O3 H3A O8 0.82 1.87 2.689(3) 174.6 2_557
O4 H4A O3 0.82 2.02 2.825(4) 166.3 2_556
N2 H2D O10 0.90 2.44 3.301(7) 159.4 3_445
N2 H2E O5 0.90 2.61 3.413(7) 149.1 4_547
N1 H1D O1 0.90 2.36 3.217(8) 159.1 3_444
N1 H1D O5 0.90 2.56 3.339(8) 145.4 3_444
N1 H1E O4 0.90 2.22 2.949(7) 137.2 3_445
N1 H1E O10 0.90 2.36 3.216(7) 158.2 3_445
N3 H3B N1 0.86 2.63 3.225(9) 127.3 2_556
